data_4322317
loop_
_publ_author_name
'Yann Garcia'
'Olivier Kahn'
'Louis Rabardel'
'Benoit Chansou'
'Lionel Salmon'
'Jean Pierre Tuchagues'

_publ_contact_author
;
Chansou Benoit
Laboratoire de Chimie de Coordination
UPR CNRS No 8241
205 route de Narbonne
F-31077 Toulouse cedex
France
;
_publ_contact_author_email ' chansou@lcc-toulouse.fr '
_publ_contact_author_fax ' (33) 5 61 55 30 03 '
_publ_contact_author_phone ' (33) 5 61 33 31 49 '
_publ_section_title
;
 Two-Step Spin Conversion for the Three-Dimensional Compound
 Tris(4,4'-bis-1,2,4-triazole)iron(II) Diperchlorate
;
_journal_name_full 'Inorganic Chemistry'
_journal_page_first 4663
_journal_page_last 4670
_journal_paper_doi 10.1021/ic990511q
_journal_volume 38
_journal_year 1999
_chemical_formula_moiety ' C4 H4 Fe0.33 N6 Cl0.67 O2.67 '
_chemical_formula_sum 'C4 H4 Cl0.67 Fe0.33 N6 O2.67'
_chemical_formula_weight 221.03
_space_group_IT_number 148
_symmetry_cell_setting trigonal
_symmetry_space_group_name_Hall '-R 3'
_symmetry_space_group_name_H-M 'R -3 :H'
_cell_angle_alpha 90
_cell_angle_beta 90
_cell_angle_gamma 120
_cell_formula_units_Z 6
_cell_length_a 10.938
_cell_length_b 10.938
_cell_length_c 34.555
_cell_measurement_reflns_used 5000
_cell_measurement_temperature 190
_cell_measurement_theta_max 24.1
_cell_measurement_theta_min 1.8
_cell_volume 3580.283
_diffrn_ambient_temperature 190
_diffrn_measurement_method '\f oscillation '
_diffrn_radiation_type 'Mo K\a'
_diffrn_radiation_wavelength 0.71073
_diffrn_reflns_av_R_equivalents 0.06
_diffrn_reflns_limit_h_max 6
_diffrn_reflns_limit_h_min -12
_diffrn_reflns_limit_k_max 12
_diffrn_reflns_limit_k_min 0
_diffrn_reflns_limit_l_max 39
_diffrn_reflns_limit_l_min 0
_diffrn_reflns_number 1280
_diffrn_reflns_theta_max 24.13
_diffrn_reflns_theta_min 1.77
_diffrn_standards_decay_% negligible
_diffrn_standards_interval_count ' area detector used '
_diffrn_standards_interval_time ' area detector used '
_diffrn_standards_number ' 200 for each image '
_exptl_absorpt_coefficient_mu 0.94
_exptl_absorpt_correction_type none
_exptl_crystal_colour ' colorless '
_exptl_crystal_density_diffrn 1.85
_exptl_crystal_density_meas ?
_exptl_crystal_description ' box '
_exptl_crystal_F_000 2007.64
_exptl_crystal_size_max 0.45
_exptl_crystal_size_mid 0.225
_exptl_crystal_size_min 0.05
_refine_diff_density_max 4.85
_refine_diff_density_min -2.50
_refine_ls_extinction_method None
_refine_ls_goodness_of_fit_obs 1.1236
_refine_ls_number_parameters 156
_refine_ls_number_reflns 997
_refine_ls_R_factor_obs 0.0382
_refine_ls_shift/esd_max 0.483941
_refine_ls_structure_factor_coef F
_refine_ls_wR_factor_obs 0.0418
_reflns_limit_h_max 6
_reflns_limit_h_min -12
_reflns_limit_k_max 12
_reflns_limit_k_min 0
_reflns_limit_l_max 39
_reflns_limit_l_min 0
_reflns_number_observed 997
_reflns_number_total 6536
_reflns_observed_criterion >2.00\s(I)
_cod_data_source_file ic990511q_3.cif
_cod_data_source_block (2)
_cod_depositor_comments
;
The following automatic conversions were performed:

'_symmetry_cell_setting' value 'trigonal ' changed to 'trigonal'
according to the built-in table from CIF Core dictionary named
'cif_core.dic' version 2.4.1 from 2010-06-29.

Automatic conversion script
Id: cif_fix_values 1673 2011-04-08 12:14:43Z adriana 

The following automatic conversions were performed:

'_exptl_crystal_density_meas' value ' not measured ' was changed to
'?' - the value is perceived as not measured.

Automatic conversion script
Id: cif_fix_values 3008 2015-01-20 13:52:24Z robertas 
;
_cod_original_cell_volume 3580.28
_cod_original_sg_symbol_H-M 'R -3 '
_cod_original_formula_sum ' C4 H4 Fe0.33 N6 Cl0.67 O2.67 '
_cod_database_code 4322317

loop_
_symmetry_equiv_pos_as_xyz
x,y,z
-x,-y,-z
x+1/3,y+2/3,z+2/3
-x+1/3,-y+2/3,-z+2/3
x+2/3,y+1/3,z+1/3
-x+2/3,-y+1/3,-z+1/3
-y,x-y,z
y,-x+y,-z
-y+1/3,x-y+2/3,z+2/3
y+1/3,-x+y+2/3,-z+2/3
-y+2/3,x-y+1/3,z+1/3
y+2/3,-x+y+1/3,-z+1/3
-x+y,-x,z
x-y,x,-z
-x+y+1/3,-x+2/3,z+2/3
x-y+1/3,x+2/3,-z+2/3
-x+y+2/3,-x+1/3,z+1/3
x-y+2/3,x+1/3,-z+1/3

loop_
_atom_site_aniso_label
_atom_site_aniso_U_11
_atom_site_aniso_U_22
_atom_site_aniso_U_33
_atom_site_aniso_U_23
_atom_site_aniso_U_13
_atom_site_aniso_U_12
FE1 0.0136(4) 0.0136(4) 0.0113(6) 0.0000 0.0000 0.0068(2)
FE2 0.0112(4) 0.0112(4) 0.0117(6) 0.0000 0.0000 0.0056(2)
N1 0.022(2) 0.018(2) 0.017(2) -0.000(1) -0.002(1) 0.010(2)
N2 0.031(2) 0.021(2) 0.026(2) -0.006(1) -0.011(2) 0.015(2)
N3 0.020(2) 0.016(2) 0.021(2) 0.003(1) -0.005(1) 0.009(1)
N4 0.016(2) 0.018(2) 0.021(2) 0.005(1) -0.003(1) 0.009(1)
N5 0.019(2) 0.027(2) 0.030(2) 0.010(2) 0.004(2) 0.011(2)
N6 0.014(2) 0.019(2) 0.017(2) 0.001(1) 0.001(1) 0.009(1)
C1 0.018(2) 0.022(2) 0.019(2) -0.000(2) -0.002(2) 0.009(2)
C2 0.026(2) 0.019(2) 0.023(2) -0.002(2) -0.006(2) 0.011(2)
C3 0.016(2) 0.030(2) 0.032(2) 0.011(2) 0.004(2) 0.010(2)
C4 0.016(2) 0.015(2) 0.022(2) 0.002(2) 0.001(2) 0.005(2)
CL1 0.0402(7) 0.0402(7) 0.031(1) 0.0000 0.0000 0.0201(4)
CL2 0.0441(8) 0.0441(8) 0.040(1) 0.0000 0.0000 0.0221(4)
O11 0.179(8) 0.39(1) 0.067(3) 0.038(6) -0.004(4) 0.217(9)
O12 0.073(3) 0.073(3) 0.029(3) 0.0000 0.0000 0.036(2)
O21 0.173(7) 0.173(7) 0.039(5) 0.0000 0.0000 0.086(3)
O22 0.095(4) 0.072(3) 0.109(4) 0.020(3) 0.016(3) 0.061(3)

loop_
_atom_site_label
_atom_site_type_symbol
_atom_site_fract_x
_atom_site_fract_y
_atom_site_fract_z
_atom_site_U_iso_or_equiv
_atom_site_occupancy
_atom_site_thermal_displace_type
FE1 Fe 0.0000 0.0000 0.0000 0.0129 1.0000 Uani
FE2 Fe 0.3333 -0.3333 0.1667 0.0114 1.0000 Uani
N1 N 0.1862(3) 0.0839(3) 0.03549(9) 0.0191 1.0000 Uani
N2 N 0.2102(4) 0.1757(4) 0.0664(1) 0.0253 1.0000 Uani
N3 N 0.3142(3) 0.0544(3) 0.07730(9) 0.0187 1.0000 Uani
N4 N 0.3735(3) -0.0117(3) 0.09713(9) 0.0182 1.0000 Uani
N5 N 0.5149(4) -0.0882(4) 0.1135(1) 0.0257 1.0000 Uani
N6 N 0.3880(3) -0.1626(3) 0.13368(9) 0.0163 1.0000 Uani
C1 C 0.2493(4) 0.0124(4) 0.0426(1) 0.0197 1.0000 Uani
C2 C 0.2866(5) 0.1543(4) 0.0911(1) 0.0231 1.0000 Uani
C3 C 0.5019(5) 0.0006(5) 0.0914(1) 0.0269 1.0000 Uani
C4 C 0.3065(4) -0.1139(4) 0.1238(1) 0.0186 1.0000 Uani
CL1 Cl 0.6667 0.3333 0.15258(6) 0.0373 1.0000 Uani
CL2 Cl 0.6667 0.3333 0.00192(6) 0.0427 1.0000 Uani
O11 O 0.7782(9) 0.324(1) 0.1658(2) 0.1806 1.0000 Uani
O12 O 0.6667 0.3333 0.1114(2) 0.0582 1.0000 Uani
O21 O 0.6667 0.3333 -0.0385(2) 0.1280 1.0000 Uani
O22 O 0.6899(6) 0.2247(5) 0.0157(2) 0.0839 1.0000 Uani
H1 H 0.255(5) -0.057(5) 0.028(1) 0.03(1) 1.0000 Uiso
H2 H 0.326(5) 0.202(5) 0.115(1) 0.04(1) 1.0000 Uiso
H3 H 0.566(5) 0.067(5) 0.076(1) 0.04(1) 1.0000 Uiso
H4 H 0.212(5) -0.141(5) 0.132(1) 0.03(1) 1.0000 Uiso

loop_
_atom_type_symbol
_atom_type_scat_dispersion_real
_atom_type_scat_dispersion_imag
_atom_type_scat_Cromer_Mann_a1
_atom_type_scat_Cromer_Mann_b1
_atom_type_scat_Cromer_Mann_a2
_atom_type_scat_Cromer_Mann_b2
_atom_type_scat_Cromer_Mann_a3
_atom_type_scat_Cromer_Mann_b3
_atom_type_scat_Cromer_Mann_a4
_atom_type_scat_Cromer_Mann_b4
_atom_type_scat_Cromer_Mann_c
_atom_type_scat_source
C 0.0020 0.0020 2.3100 20.8439 1.0200 10.2075 1.5886 0.5687 0.8650 51.6512 0.2156 International_Tables_Vol_IV_Table_2.2B
H 0.0000 0.0000 0.4930 10.5109 0.3229 26.1257 0.1402 3.1424 0.0408 57.7997 0.0030 International_Tables_Vol_IV_Table_2.2B
N 0.0040 0.0030 12.2126 0.0057 3.1322 9.8933 2.0125 28.9975 1.1663 0.5826 -11.5290 International_Tables_Vol_IV_Table_2.2B
O 0.0080 0.0060 3.0485 13.2771 2.2868 5.7011 1.5463 0.3239 0.8670 32.9089 0.2508 International_Tables_Vol_IV_Table_2.2B
Cl 0.1320 0.1590 11.4604 0.0104 7.1964 1.1662 6.2556 18.5194 1.6455 47.7784 -9.5574 International_Tables_Vol_IV_Table_2.2B
Fe 0.3010 0.8450 11.7695 4.7611 7.3573 0.3072 3.5222 15.3535 2.3045 76.8805 1.0369 International_Tables_Vol_IV_Table_2.2B

loop_
_geom_angle_atom_site_label_1
_geom_angle_site_symmetry_1
_geom_angle_atom_site_label_2
_geom_angle_site_symmetry_2
_geom_angle_atom_site_label_3
_geom_angle_site_symmetry_3
_geom_angle
_geom_angle_publ_flag
N1 . FE1 . N1 2_555 179.99 yes
N1 . FE1 . N1 7_555 90.7(1) yes
N1 2_555 FE1 . N1 7_555 89.3(1) yes
N1 . FE1 . N1 8_555 89.3(1) yes
N1 2_555 FE1 . N1 8_555 90.7(1) yes
N1 7_555 FE1 . N1 8_555 179.99 yes
N1 . FE1 . N1 13_555 90.7(1) yes
N1 2_555 FE1 . N1 13_555 89.3(1) yes
N1 7_555 FE1 . N1 13_555 90.7(1) yes
N1 8_555 FE1 . N1 13_555 89.3(1) yes
N1 . FE1 . N1 14_555 89.3(1) yes
N1 2_555 FE1 . N1 14_555 90.7(1) yes
N1 7_555 FE1 . N1 14_555 89.3(1) yes
N1 8_555 FE1 . N1 14_555 90.7(1) yes
N1 13_555 FE1 . N1 14_555 179.99 yes
N6 . FE2 . N6 6_545 179.99 yes
N6 . FE2 . N6 7_545 90.9(1) yes
N6 6_545 FE2 . N6 7_545 89.1(1) yes
N6 . FE2 . N6 12_555 89.1(1) yes
N6 6_545 FE2 . N6 12_555 90.9(1) yes
N6 7_545 FE2 . N6 12_555 179.99 yes
N6 . FE2 . N6 13_655 90.9(1) yes
N6 6_545 FE2 . N6 13_655 89.1(1) yes
N6 7_545 FE2 . N6 13_655 90.9(1) yes
N6 12_555 FE2 . N6 13_655 89.1(1) yes
N6 . FE2 . N6 18_445 89.1(1) yes
N6 6_545 FE2 . N6 18_445 90.9(1) yes
N6 7_545 FE2 . N6 18_445 89.1(1) yes
N6 12_555 FE2 . N6 18_445 90.9(1) yes
N6 13_655 FE2 . N6 18_445 179.99 yes
FE1 . N1 . N2 . 122.7(2) yes
FE1 . N1 . C1 . 121.7(3) yes
N2 . N1 . C1 . 108.8(3) yes
N1 . N2 . C2 . 106.3(3) yes
N4 . N3 . C1 . 124.7(3) yes
N4 . N3 . C2 . 127.1(3) yes
C1 . N3 . C2 . 107.2(3) yes
N3 . N4 . C3 . 127.9(3) yes
N3 . N4 . C4 . 125.0(3) yes
C3 . N4 . C4 . 106.8(3) yes
N6 . N5 . C3 . 106.3(3) yes
FE2 . N6 . N5 . 125.0(2) yes
FE2 . N6 . C4 . 126.0(3) yes
N5 . N6 . C4 . 108.5(3) yes
N1 . C1 . N3 . 108.0(4) yes
N1 . C1 . H1 . 130.4(26) no
N3 . C1 . H1 . 121.5(26) no
N2 . C2 . N3 . 109.7(4) yes
N2 . C2 . H2 . 129.0(29) no
N3 . C2 . H2 . 121.2(29) no
N4 . C3 . N5 . 109.6(4) yes
N4 . C3 . H3 . 121.9(31) no
N5 . C3 . H3 . 128.3(31) no
N4 . C4 . N6 . 108.8(3) yes
N4 . C4 . H4 . 120.8(28) no
N6 . C4 . H4 . 130.4(29) no
CL1 7_655 CL1 . O11 . 121.5(5) yes
CL1 7_655 CL1 . O11 7_655 20.0(3) yes
O11 . CL1 . O11 7_655 109.2(3) yes
CL1 7_655 CL1 . O11 13_665 114.5(5) yes
O11 . CL1 . O11 13_665 109.3(3) yes
O11 7_655 CL1 . O11 13_665 109.2(3) yes
CL1 7_655 CL1 . O12 . 90.05 yes
O11 . CL1 . O12 . 109.7(3) yes
O11 7_655 CL1 . O12 . 109.7(3) yes
O11 13_665 CL1 . O12 . 109.7(3) yes
CL2 7_655 CL2 . O21 . 90.0298(6) yes
CL2 7_655 CL2 . O22 . 158.2(2) yes
O21 . CL2 . O22 . 109.7(2) yes
CL2 7_655 CL2 . O22 7_655 53.2(2) yes
O21 . CL2 . O22 7_655 109.7(2) yes
O22 . CL2 . O22 7_655 109.3(2) yes
CL2 7_655 CL2 . O22 13_665 70.7(2) yes
O21 . CL2 . O22 13_665 109.7(2) yes
O22 . CL2 . O22 13_665 109.3(2) yes
O22 7_655 CL2 . O22 13_665 109.2(2) yes
CL1 . O11 . CL1 7_655 0.04 yes
CL1 . O11 . CL1 13_665 0.02 yes
CL1 7_655 O11 . CL1 13_665 0.04 yes
CL1 . O12 . O12 7_655 89.99 yes
CL2 . O22 . CL2 7_655 0.02 yes
CL2 . O22 . CL2 13_665 0.04 yes
CL2 7_655 O22 . CL2 13_665 0.04 yes

loop_
_geom_bond_atom_site_label_1
_geom_bond_site_symmetry_1
_geom_bond_atom_site_label_2
_geom_bond_site_symmetry_2
_geom_bond_distance
_geom_bond_publ_flag
FE1 . N1 . 2.151(3) yes
FE1 . N1 2_555 2.151(3) yes
FE1 . N1 7_555 2.151(3) yes
FE1 . N1 8_555 2.151(3) yes
FE1 . N1 13_555 2.151(3) yes
FE1 . N1 14_555 2.151(3) yes
FE2 . N6 . 2.007(3) yes
FE2 . N6 6_545 2.007(3) yes
FE2 . N6 7_545 2.007(3) yes
FE2 . N6 12_555 2.007(3) yes
FE2 . N6 13_655 2.007(3) yes
FE2 . N6 18_445 2.007(3) yes
N1 . N2 . 1.399(5) yes
N1 . C1 . 1.300(5) yes
N2 . C2 . 1.295(5) yes
N3 . N4 . 1.373(4) yes
N3 . C1 . 1.351(5) yes
N3 . C2 . 1.357(5) yes
N4 . C3 . 1.355(5) yes
N4 . C4 . 1.347(5) yes
N5 . N6 . 1.395(5) yes
N5 . C3 . 1.299(6) yes
N6 . C4 . 1.292(5) yes
C1 . H1 . 0.95(5) no
C2 . H2 . 0.97(5) no
C3 . H3 . 0.89(5) no
C4 . H4 . 0.96(5) no
CL1 . CL1 7_655 0.00 yes
CL1 . O11 . 1.350(6) yes
CL1 . O11 7_655 1.351(6) yes
CL1 . O11 13_665 1.351(6) yes
CL1 . O12 . 1.424(6) yes
CL2 . CL2 7_655 0.00 yes
CL2 . O21 . 1.396(9) yes
CL2 . O22 . 1.416(4) yes
CL2 . O22 7_655 1.417(4) yes
CL2 . O22 13_665 1.417(4) yes
O12 . O12 7_655 0.00 yes

loop_
_cod_changelog_entry_id
_cod_changelog_entry_author
_cod_changelog_entry_date
_cod_changelog_entry_text
1 'Vaitkus, Antanas' 2024-11-19T15:14:39+02:00
;
 Added the '_atom_site_type_symbol' data item.
;
